data_4313355
loop_
_publ_author_name
'Vincent J. Catalano'
'Mark A. Malwitz'
'Stephen J. Horner'
'John Vasquez'

_publ_contact_author_address
;
Department of Chemistry
University of Nevada
Reno, NV  89557
;
_publ_contact_author_email vjc@unr.edu
_publ_contact_author_name 'Professor Vincent J. Catalano'
_publ_contact_author_phone '775 784 1329'
_publ_section_title
;
 Three- and Four-Coordinate Gold(I) Complexes of
 3,6-Bis(diphenylphosphino)pyridazine: Monomers, Polymers, and a
 Metallocryptand Cage
;
_journal_name_full 'Inorganic Chemistry'
_journal_page_first 2141
_journal_page_last 2148
_journal_paper_doi 10.1021/ic020601m
_journal_volume 42
_journal_year 2003
_chemical_formula_sum 'C15 H11 Au0.33 Cl3.33 N P'
_chemical_formula_weight 420.04
_chemical_name_common 1
_chemical_name_systematic
;
?
;
_space_group_IT_number 148
_symmetry_cell_setting rhombohedral
_symmetry_space_group_name_Hall '-R 3'
_symmetry_space_group_name_H-M 'R -3 :H'
_atom_sites_solution_hydrogens geom
_atom_sites_solution_primary direct
_atom_sites_solution_secondary difmap
_audit_creation_method SHELXL-97
_cell_angle_alpha 90.00
_cell_angle_beta 90.00
_cell_angle_gamma 120.00
_cell_formula_units_Z 18
_cell_length_a 15.253(2)
_cell_length_b 15.253(2)
_cell_length_c 36.565(7)
_cell_measurement_reflns_used 712
_cell_measurement_temperature 293(2)
_cell_volume 7367(2)
_computing_structure_refinement 'SHELXL-97 (Sheldrick, 1997)'
_computing_structure_solution 'SHELXS-97 (Sheldrick, 1990)'
_diffrn_ambient_temperature 91(2)
_diffrn_measured_fraction_theta_full 0.960
_diffrn_measured_fraction_theta_max 0.960
_diffrn_radiation_monochromator graphite
_diffrn_radiation_source 'fine-focus sealed tube'
_diffrn_radiation_type MoK\a
_diffrn_radiation_wavelength 0.71073
_diffrn_reflns_av_R_equivalents 0.0081
_diffrn_reflns_av_sigmaI/netI 0.0128
_diffrn_reflns_limit_h_max 11
_diffrn_reflns_limit_h_min -22
_diffrn_reflns_limit_k_max 22
_diffrn_reflns_limit_k_min 0
_diffrn_reflns_limit_l_max 52
_diffrn_reflns_limit_l_min -53
_diffrn_reflns_number 10211
_diffrn_reflns_theta_full 31.51
_diffrn_reflns_theta_max 31.51
_diffrn_reflns_theta_min 1.90
_exptl_absorpt_coefficient_mu 3.673
_exptl_absorpt_correction_T_max 0.51
_exptl_absorpt_correction_T_min 0.40
_exptl_absorpt_correction_type Sadabs
_exptl_crystal_colour colorless
_exptl_crystal_density_diffrn 1.704
_exptl_crystal_density_method 'not measured'
_exptl_crystal_description prism
_exptl_crystal_F_000 3708
_exptl_crystal_size_max 0.30
_exptl_crystal_size_mid 0.22
_exptl_crystal_size_min 0.21
_refine_diff_density_max 3.489
_refine_diff_density_min -0.817
_refine_diff_density_rms 0.102
_refine_ls_extinction_method none
_refine_ls_goodness_of_fit_ref 1.037
_refine_ls_hydrogen_treatment mixed
_refine_ls_matrix_type full
_refine_ls_number_parameters 193
_refine_ls_number_reflns 5250
_refine_ls_number_restraints 2
_refine_ls_restrained_S_all 1.036
_refine_ls_R_factor_all 0.0253
_refine_ls_R_factor_gt 0.0243
_refine_ls_shift/su_max 0.002
_refine_ls_shift/su_mean 0.000
_refine_ls_structure_factor_coef Fsqd
_refine_ls_weighting_details 'calc w=1/[\s^2^(Fo^2^)+(0.0281P)^2^+44.6898P] where P=(Fo^2^+2Fc^2^)/3'
_refine_ls_weighting_scheme calc
_refine_ls_wR_factor_gt 0.0604
_refine_ls_wR_factor_ref 0.0615
_reflns_number_gt 5073
_reflns_number_total 5250
_reflns_threshold_expression >2sigma(I)
_cod_data_source_file ic020601m_2.cif
_cod_data_source_block testbar
_cod_depositor_comments
;
The following automatic conversions were performed:

'_symmetry_cell_setting' value 'Rhombohedral' changed to
'rhombohedral' according to the built-in table from CIF Core
dictionary named 'cif_core.dic' version 2.4.1 from 2010-06-29.

Automatic conversion script
Id: cif_fix_values 1646 2011-03-28 12:23:43Z adriana 
;
_cod_original_cell_volume 7368(2)
_cod_original_sg_symbol_H-M 'R -3'
_cod_database_code 4313355

loop_
_symmetry_equiv_pos_as_xyz
'x, y, z'
'-y, x-y, z'
'-x+y, -x, z'
'x+2/3, y+1/3, z+1/3'
'-y+2/3, x-y+1/3, z+1/3'
'-x+y+2/3, -x+1/3, z+1/3'
'x+1/3, y+2/3, z+2/3'
'-y+1/3, x-y+2/3, z+2/3'
'-x+y+1/3, -x+2/3, z+2/3'
'-x, -y, -z'
'y, -x+y, -z'
'x-y, x, -z'
'-x+2/3, -y+1/3, -z+1/3'
'y+2/3, -x+y+1/3, -z+1/3'
'x-y+2/3, x+1/3, -z+1/3'
'-x+1/3, -y+2/3, -z+2/3'
'y+1/3, -x+y+2/3, -z+2/3'
'x-y+1/3, x+2/3, -z+2/3'

loop_
_atom_site_label
_atom_site_type_symbol
_atom_site_fract_x
_atom_site_fract_y
_atom_site_fract_z
_atom_site_U_iso_or_equiv
_atom_site_adp_type
_atom_site_occupancy
_atom_site_symmetry_multiplicity
_atom_site_calc_flag
_atom_site_refinement_flags
_atom_site_disorder_assembly
_atom_site_disorder_group
Au1 Au 0.3333 0.6667 0.350236(3) 0.01361(4) Uani 1 3 d S . .
P1 P 0.37253(4) 0.83255(4) 0.333784(13) 0.01268(9) Uani 1 1 d . . .
Cl1 Cl 0.3333 0.6667 0.42415(2) 0.02727(19) Uani 1 3 d S . .
N1 N 0.19146(17) 0.78848(18) 0.36052(7) 0.0297(5) Uani 0.50 1 d P . .
N2 N 0.23261(17) 0.88132(18) 0.30489(7) 0.0288(5) Uani 0.50 1 d P . .
C1 C 0.25462(16) 0.83590(16) 0.33220(6) 0.0198(4) Uani 1 1 d . . .
C2 C 0.19146(17) 0.78848(18) 0.36052(7) 0.0297(5) Uani 0.50 1 d P . .
C2A C 0.23261(17) 0.88132(18) 0.30489(7) 0.0288(5) Uani 0.50 1 d P . .
C3 C 0.45217(15) 0.94633(15) 0.36026(5) 0.0164(3) Uani 1 1 d . . .
C4 C 0.4899(3) 0.9380(2) 0.39354(8) 0.0476(9) Uani 1 1 d . . .
H4A H 0.4745 0.8748 0.4024 0.057 Uiso 1 1 calc R . .
C5 C 0.5513(4) 1.0249(3) 0.41386(10) 0.0619(13) Uani 1 1 d . . .
H5A H 0.5777 1.0192 0.4361 0.074 Uiso 1 1 calc R . .
C6 C 0.5731(2) 1.1185(2) 0.40154(8) 0.0338(6) Uani 1 1 d . . .
H6A H 0.6146 1.1760 0.4152 0.041 Uiso 1 1 calc R . .
C7 C 0.53329(19) 1.12711(17) 0.36876(7) 0.0262(4) Uani 1 1 d . . .
H7A H 0.5466 1.1903 0.3605 0.031 Uiso 1 1 calc R . .
C8 C 0.47329(18) 1.04127(17) 0.34805(6) 0.0224(4) Uani 1 1 d . . .
H8A H 0.4470 1.0473 0.3259 0.027 Uiso 1 1 calc R . .
C9 C 0.42245(15) 0.86303(15) 0.28771(5) 0.0156(3) Uani 1 1 d . . .
C10 C 0.35947(18) 0.81486(17) 0.25779(6) 0.0223(4) Uani 1 1 d . . .
H10A H 0.2905 0.7714 0.2614 0.027 Uiso 1 1 calc R . .
C11 C 0.4000(2) 0.83197(19) 0.22256(6) 0.0266(5) Uani 1 1 d . . .
H11A H 0.3577 0.8011 0.2026 0.032 Uiso 1 1 calc R . .
C12 C 0.5027(2) 0.8946(2) 0.21725(6) 0.0283(5) Uani 1 1 d . . .
H12A H 0.5295 0.9057 0.1938 0.034 Uiso 1 1 calc R . .
C13 C 0.56589(19) 0.94100(19) 0.24690(7) 0.0267(5) Uani 1 1 d . . .
H13A H 0.6351 0.9826 0.2433 0.032 Uiso 1 1 calc R . .
C14 C 0.52619(16) 0.92558(17) 0.28194(6) 0.0203(4) Uani 1 1 d . . .
H14A H 0.5689 0.9571 0.3017 0.024 Uiso 1 1 calc R . .
C1S C 0.2490(2) 0.7843(2) 0.48150(8) 0.0317(5) Uani 1 1 d . . .
H1SA H 0.2822 0.7586 0.4653 0.038 Uiso 1 1 calc R . .
Cl1S Cl 0.14485(6) 0.77796(6) 0.45813(2) 0.04073(16) Uani 1 1 d . . .
Cl2S Cl 0.33632(7) 0.91009(6) 0.49259(2) 0.04643(19) Uani 1 1 d . . .
Cl3S Cl 0.20790(8) 0.70836(8) 0.52090(3) 0.0564(2) Uani 1 1 d . . .

loop_
_atom_site_aniso_label
_atom_site_aniso_U_11
_atom_site_aniso_U_22
_atom_site_aniso_U_33
_atom_site_aniso_U_23
_atom_site_aniso_U_13
_atom_site_aniso_U_12
Au1 0.01407(5) 0.01407(5) 0.01270(6) 0.000 0.000 0.00703(2)
P1 0.0129(2) 0.0129(2) 0.01273(19) 0.00043(15) 0.00019(15) 0.00680(17)
Cl1 0.0352(3) 0.0352(3) 0.0113(3) 0.000 0.000 0.01762(15)
N1 0.0190(9) 0.0275(11) 0.0464(13) -0.0053(9) 0.0009(9) 0.0145(8)
N2 0.0188(9) 0.0282(11) 0.0439(13) -0.0072(9) -0.0024(9) 0.0152(8)
C1 0.0148(8) 0.0162(8) 0.0285(10) -0.0059(7) -0.0014(7) 0.0077(7)
C2 0.0190(9) 0.0275(11) 0.0464(13) -0.0053(9) 0.0009(9) 0.0145(8)
C2A 0.0188(9) 0.0282(11) 0.0439(13) -0.0072(9) -0.0024(9) 0.0152(8)
C3 0.0182(8) 0.0158(8) 0.0155(8) -0.0015(6) -0.0011(6) 0.0088(7)
C4 0.081(2) 0.0229(12) 0.0321(13) -0.0070(10) -0.0335(15) 0.0214(14)
C5 0.105(3) 0.0324(15) 0.0405(17) -0.0149(13) -0.049(2) 0.0287(19)
C6 0.0377(14) 0.0260(12) 0.0331(12) -0.0136(10) -0.0107(11) 0.0126(11)
C7 0.0274(11) 0.0164(9) 0.0312(11) -0.0036(8) 0.0014(9) 0.0083(8)
C8 0.0265(10) 0.0172(9) 0.0223(9) -0.0008(7) -0.0030(8) 0.0101(8)
C9 0.0179(8) 0.0153(8) 0.0140(8) 0.0009(6) 0.0014(6) 0.0086(7)
C10 0.0229(10) 0.0219(10) 0.0168(9) -0.0005(7) -0.0002(7) 0.0071(8)
C11 0.0330(12) 0.0290(11) 0.0144(9) -0.0008(8) -0.0007(8) 0.0129(10)
C12 0.0368(13) 0.0301(12) 0.0170(9) 0.0055(8) 0.0096(9) 0.0159(10)
C13 0.0248(11) 0.0265(11) 0.0245(10) 0.0034(8) 0.0086(8) 0.0095(9)
C14 0.0181(9) 0.0212(9) 0.0194(9) 0.0005(7) 0.0026(7) 0.0081(8)
C1S 0.0327(13) 0.0273(12) 0.0385(13) -0.0009(10) 0.0021(10) 0.0177(10)
Cl1S 0.0358(3) 0.0430(4) 0.0424(4) -0.0134(3) -0.0101(3) 0.0190(3)
Cl2S 0.0546(4) 0.0320(3) 0.0464(4) -0.0049(3) -0.0270(3) 0.0170(3)
Cl3S 0.0562(5) 0.0584(5) 0.0692(6) 0.0319(4) 0.0215(4) 0.0396(4)

loop_
_atom_type_symbol
_atom_type_description
_atom_type_scat_dispersion_real
_atom_type_scat_dispersion_imag
_atom_type_scat_source
C C 0.0033 0.0016 'International Tables Vol C Tables 4.2.6.8 and 6.1.1.4'
H H 0.0000 0.0000 'International Tables Vol C Tables 4.2.6.8 and 6.1.1.4'
N N 0.0061 0.0033 'International Tables Vol C Tables 4.2.6.8 and 6.1.1.4'
Cl Cl 0.1484 0.1585 'International Tables Vol C Tables 4.2.6.8 and 6.1.1.4'
Au Au -2.0133 8.8022 'International Tables Vol C Tables 4.2.6.8 and 6.1.1.4'
P P 0.1023 0.0942 'International Tables Vol C Tables 4.2.6.8 and 6.1.1.4'

loop_
_geom_angle_atom_site_label_1
_geom_angle_atom_site_label_2
_geom_angle_atom_site_label_3
_geom_angle
_geom_angle_site_symmetry_1
_geom_angle_site_symmetry_3
_geom_angle_publ_flag
P1 Au1 P1 113.779(10) . 2_665 ?
P1 Au1 P1 113.779(10) . 3_565 ?
P1 Au1 P1 113.779(10) 2_665 3_565 ?
P1 Au1 Cl1 104.715(12) . . ?
P1 Au1 Cl1 104.715(12) 2_665 . ?
P1 Au1 Cl1 104.715(12) 3_565 . ?
C9 P1 C3 104.79(9) . . ?
C9 P1 C1 104.89(10) . . ?
C3 P1 C1 100.79(9) . . ?
C9 P1 Au1 111.08(7) . . ?
C3 P1 Au1 125.09(7) . . ?
C1 P1 Au1 108.18(7) . . ?
C1 N1 C2A 119.0(2) . 16_565 ?
C1 N1 N2 119.0(2) . 16_565 ?
C2A N1 N2 0.0(2) 16_565 16_565 ?
C1 N2 C2 117.8(2) . 16_565 ?
C1 N2 N1 117.8(2) . 16_565 ?
C2 N2 N1 0.0(2) 16_565 16_565 ?
N2 C1 N1 123.2(2) . . ?
N2 C1 P1 122.62(18) . . ?
N1 C1 P1 114.16(17) . . ?
C4 C3 C8 119.3(2) . . ?
C4 C3 P1 119.47(17) . . ?
C8 C3 P1 121.25(16) . . ?
C3 C4 C5 119.7(3) . . ?
C6 C5 C4 120.9(3) . . ?
C5 C6 C7 119.7(2) . . ?
C6 C7 C8 119.9(2) . . ?
C7 C8 C3 120.5(2) . . ?
C14 C9 C10 119.16(19) . . ?
C14 C9 P1 120.23(15) . . ?
C10 C9 P1 120.19(16) . . ?
C11 C10 C9 120.0(2) . . ?
C12 C11 C10 120.1(2) . . ?
C11 C12 C13 120.1(2) . . ?
C14 C13 C12 120.2(2) . . ?
C13 C14 C9 120.4(2) . . ?
Cl2S C1S Cl3S 110.98(16) . . ?
Cl2S C1S Cl1S 110.10(15) . . ?
Cl3S C1S Cl1S 110.29(16) . . ?

loop_
_geom_bond_atom_site_label_1
_geom_bond_atom_site_label_2
_geom_bond_distance
_geom_bond_site_symmetry_2
_geom_bond_publ_flag
Au1 P1 2.3683(6) . ?
Au1 P1 2.3683(6) 2_665 ?
Au1 P1 2.3683(6) 3_565 ?
Au1 Cl1 2.7026(10) . ?
P1 C9 1.811(2) . ?
P1 C3 1.821(2) . ?
P1 C1 1.826(2) . ?
N1 C1 1.352(3) . ?
N1 C2A 1.361(3) 16_565 ?
N1 N2 1.361(3) 16_565 ?
N2 C1 1.350(3) . ?
N2 C2 1.361(3) 16_565 ?
N2 N1 1.361(3) 16_565 ?
C3 C4 1.379(3) . ?
C3 C8 1.391(3) . ?
C4 C5 1.394(4) . ?
C5 C6 1.370(4) . ?
C6 C7 1.379(4) . ?
C7 C8 1.388(3) . ?
C9 C14 1.396(3) . ?
C9 C10 1.398(3) . ?
C10 C11 1.396(3) . ?
C11 C12 1.382(4) . ?
C12 C13 1.387(4) . ?
C13 C14 1.386(3) . ?
C1S Cl2S 1.750(3) . ?
C1S Cl3S 1.756(3) . ?
C1S Cl1S 1.763(3) . ?
